data_7117666
loop_
_publ_author_name
'Sebastian Heinl'
'Konrad Kiefer'
'Gabor Balazs'
'Claudia Wickleder'
'Manfred Scheer'

_publ_section_title
;
 The synthesis of the heterocubane cluster [{CpMn}4(mu3-P)4] as a
 tetrahedral shaped starting material for the formation of polymeric
 coordination compounds
;
_journal_name_full Chem.Commun.
_journal_page_first 13474
_journal_paper_doi 10.1039/C5cc04800A
_journal_volume 51
_journal_year 2015
_chemical_compound_source 'see text'
_chemical_formula_moiety 'C48 H40 Mn8 O8 P4, 2(C H2 Cl2)'
_chemical_formula_sum 'C50 H44 Cl4 Mn8 O8 P4'
_chemical_formula_weight 1478.05
_space_group_crystal_system monoclinic
_space_group_IT_number 15
_space_group_name_Hall '-C 2yc'
_space_group_name_H-M_alt 'C 1 2/c 1'
_symmetry_Int_Tables_number 15
_symmetry_space_group_name_Hall '-C 2yc'
_symmetry_space_group_name_H-M 'C 1 2/c 1'
_atom_sites_solution_hydrogens geom
_atom_sites_solution_primary direct
_atom_sites_solution_secondary difmap
_audit_creation_date 2015-03-23
_audit_creation_method
;
Olex2 1.2
(compiled 2015.01.26 svn.r3150 for OlexSys, GUI svn.r4998)
;
_audit_update_record
;
2015-06-03 deposited with the CCDC.
2015-07-10 downloaded from the CCDC.
;
_cell_angle_alpha 90
_cell_angle_beta 132.060(4)
_cell_angle_gamma 90
_cell_formula_units_Z 4
_cell_length_a 29.4777(8)
_cell_length_b 11.0635(3)
_cell_length_c 21.2608(6)
_cell_measurement_reflns_used 7480
_cell_measurement_temperature 123.01(10)
_cell_measurement_theta_max 73.4760
_cell_measurement_theta_min 3.9920
_cell_volume 5147.9(4)
_computing_cell_refinement
;
CrysAlisPro, Agilent Technologies,
Version 1.171.37.12a (release 12-09-2013 CrysAlis171 .NET)
(compiled Sep 12 2013,13:51:24)
;
_computing_data_collection
;
CrysAlisPro, Agilent Technologies,
Version 1.171.37.12a (release 12-09-2013 CrysAlis171 .NET)
(compiled Sep 12 2013,13:51:24)
;
_computing_data_reduction
;
CrysAlisPro, Agilent Technologies,
Version 1.171.37.12a (release 12-09-2013 CrysAlis171 .NET)
(compiled Sep 12 2013,13:51:24)
;
_computing_molecular_graphics 'Olex2 (Dolomanov et al., 2009)'
_computing_publication_material 'Olex2 (Dolomanov et al., 2009)'
_computing_structure_refinement 'SHELXL-97 (Sheldrick, 1997)'
_computing_structure_solution 'SIR-97 (Altomare, 1999)'
_diffrn_ambient_temperature 123.01(10)
_diffrn_detector_area_resol_mean 10.3546
_diffrn_measured_fraction_theta_full 0.9868
_diffrn_measured_fraction_theta_max 0.9484
_diffrn_measurement_details
;
  1 omega  -94.00   -6.00   0.5000    8.0000
omega____ theta____ kappa____ phi______ frames
    -      -41.2064  125.0000   60.0000 176

  2 omega   25.00   96.00   0.5000    8.0000
omega____ theta____ kappa____ phi______ frames
    -       41.2064   37.0000  -30.0000 142

  3 omega   77.00  105.00   0.5000    8.0000
omega____ theta____ kappa____ phi______ frames
    -       41.2064   85.0000 -161.0000 56

  4 omega   33.00  121.00   0.5000   25.0000
omega____ theta____ kappa____ phi______ frames
    -      106.9800 -125.0000   30.0000 176

  5 omega   89.00  158.00   0.5000   25.0000
omega____ theta____ kappa____ phi______ frames
    -      106.9800   61.0000 -120.0000 138

  6 omega   34.00  109.00   0.5000   25.0000
omega____ theta____ kappa____ phi______ frames
    -      106.9800  -94.0000   90.0000 150

  7 omega   75.00  151.00   0.5000   25.0000
omega____ theta____ kappa____ phi______ frames
    -      106.9800   77.0000  -60.0000 152

  8 omega   37.00   75.00   0.5000   25.0000
omega____ theta____ kappa____ phi______ frames
    -      106.9800  -45.0000  120.0000 76

  9 omega   76.00  101.00   0.5000   25.0000
omega____ theta____ kappa____ phi______ frames
    -      106.9800   77.0000 -150.0000 50

 10 omega  125.00  152.00   0.5000   25.0000
omega____ theta____ kappa____ phi______ frames
    -      106.9800   77.0000 -150.0000 54

 11 omega   29.00   55.00   0.5000   25.0000
omega____ theta____ kappa____ phi______ frames
    -      106.9800  -30.0000   60.0000 52

 12 omega -123.00    5.00   0.5000    8.0000
omega____ theta____ kappa____ phi______ frames
    -      -41.2064  -19.0000   60.0000 256

 13 omega -120.00   -8.00   0.5000    8.0000
omega____ theta____ kappa____ phi______ frames
    -      -41.2064  -77.0000   30.0000 224

 14 omega   12.00  115.00   0.5000    8.0000
omega____ theta____ kappa____ phi______ frames
    -       41.2064   57.0000 -150.0000 206

 15 omega   32.00   76.00   0.5000   25.0000
omega____ theta____ kappa____ phi______ frames
    -      106.9800  -45.0000 -150.0000 88
;
_diffrn_measurement_device_type 'SuperNova, Single source at offset, Atlas'
_diffrn_measurement_method '\w scans'
_diffrn_orient_matrix_UB_11 0.0473297000
_diffrn_orient_matrix_UB_12 0.0790102000
_diffrn_orient_matrix_UB_13 0.0095326000
_diffrn_orient_matrix_UB_21 -0.0404270000
_diffrn_orient_matrix_UB_22 0.1120847000
_diffrn_orient_matrix_UB_23 -0.0267602000
_diffrn_orient_matrix_UB_31 0.0328714000
_diffrn_orient_matrix_UB_32 0.0241690000
_diffrn_orient_matrix_UB_33 0.0933709000
_diffrn_radiation_monochromator mirror
_diffrn_radiation_probe x-ray
_diffrn_radiation_type CuK\a
_diffrn_radiation_wavelength 1.54178
_diffrn_reflns_av_R_equivalents 0.0269
_diffrn_reflns_av_unetI/netI 0.0312
_diffrn_reflns_limit_h_max 35
_diffrn_reflns_limit_h_min -36
_diffrn_reflns_limit_k_max 13
_diffrn_reflns_limit_k_min -12
_diffrn_reflns_limit_l_max 26
_diffrn_reflns_limit_l_min -23
_diffrn_reflns_number 13730
_diffrn_reflns_reduction_process
;
;
_diffrn_reflns_theta_full 66.9682
_diffrn_reflns_theta_max 73.5826
_diffrn_reflns_theta_min 4.04
_diffrn_source 'SuperNova (Cu) X-ray Source'
_exptl_absorpt_coefficient_mu 18.978
_exptl_absorpt_correction_T_max 0.609
_exptl_absorpt_correction_T_min 0.443
_exptl_absorpt_correction_type analytical
_exptl_absorpt_process_details
;
CrysAlisPro, Agilent Technologies,
Version 1.171.37.12a (release 12-09-2013 CrysAlis171 .NET)
(compiled Sep 12 2013,13:51:24)
Analytical numeric absorption correction using a multifaceted crystal
            model based on expressions derived by R.C. Clark & J.S. Reid.
(Clark, R. C. & Reid, J. S. (1995). Acta Cryst. A51, 887-897)
;
_exptl_crystal_colour black
_exptl_crystal_colour_lustre .
_exptl_crystal_colour_modifier .
_exptl_crystal_colour_primary black
_exptl_crystal_density_diffrn 1.907
_exptl_crystal_density_method 'Not Measured'
_exptl_crystal_description cube
_exptl_crystal_F_000 2944
_exptl_crystal_size_max 0.067
_exptl_crystal_size_mid 0.0411
_exptl_crystal_size_min 0.0365
_refine_diff_density_max 1.174
_refine_diff_density_min -1.068
_refine_diff_density_rms 0.075
_refine_ls_abs_structure_Flack .
_refine_ls_extinction_method none
_refine_ls_goodness_of_fit_ref 0.988
_refine_ls_hydrogen_treatment constr
_refine_ls_matrix_type full
_refine_ls_number_parameters 334
_refine_ls_number_reflns 4948
_refine_ls_number_restraints 0
_refine_ls_restrained_S_all 0.988
_refine_ls_R_factor_all 0.0343
_refine_ls_R_factor_gt 0.0267
_refine_ls_shift/su_max 0.001
_refine_ls_shift/su_mean 0.000
_refine_ls_structure_factor_coef Fsqd
_refine_ls_weighting_details 'calc w=1/[\s^2^(Fo^2^)+(0.0402P)^2^] where P=(Fo^2^+2Fc^2^)/3'
_refine_ls_weighting_scheme calc
_refine_ls_wR_factor_gt 0.0652
_refine_ls_wR_factor_ref 0.0667
_reflns_number_gt 4070
_reflns_number_total 4948
_reflns_threshold_expression >2\s(i)
_cod_data_source_file c5cc04800a2.cif
_cod_data_source_block 1d
_cod_database_code 7117666
_chemical_oxdiff_formula C50H44Cl4Mn8P4O8
_reflns_odcompleteness_completeness 98.68
_reflns_odcompleteness_iscentric 1
_reflns_odcompleteness_theta 66.97
_olex2_refinement_description
;
1. Fixed Uiso
 At 1.2 times of:
  All C(H) groups, All C(H,H) groups
2.a Secondary CH2 refined with riding coordinates:
 C25(H25A,H25B)
2.b Aromatic/amide H refined with riding coordinates:
 C1(H1), C2(H2), C3(H3), C4(H4), C5(H5), C6(H6), C7(H7), C8(H8), C9(H9),
 C10(H10), C11(H11), C12(H12), C13(H13), C14(H14), C15(H15), C16(H16), C17(H17),
  C18(H18), C19(H19), C20(H20)
;
_olex2_submission_special_instructions 'No special instructions were received'

loop_
_space_group_symop_id
_space_group_symop_operation_xyz
1 x,y,z
2 -x,y,1/2-z
3 -x,-y,-z
4 x,-y,1/2+z
5 1/2+x,1/2+y,z
6 1/2-x,1/2+y,1/2-z
7 1/2-x,1/2-y,-z
8 1/2+x,1/2-y,1/2+z

loop_
_atom_site_aniso_label
_atom_site_aniso_U_11
_atom_site_aniso_U_22
_atom_site_aniso_U_33
_atom_site_aniso_U_23
_atom_site_aniso_U_13
_atom_site_aniso_U_12
Mn1 0.0114(2) 0.0097(2) 0.0115(2) -0.0003(1) 0.0088(2) 0.0001(1)
Mn2 0.0115(2) 0.0094(2) 0.0104(2) -0.0006(1) 0.0080(2) -0.0005(1)
Mn3 0.0150(2) 0.0132(2) 0.0134(2) 0.0022(2) 0.0103(2) 0.0018(2)
Mn4 0.0165(2) 0.0131(2) 0.0160(2) 0.0002(2) 0.0125(2) -0.0023(2)
P1 0.0124(3) 0.0105(3) 0.0120(3) 0.0008(2) 0.0090(3) 0.0010(2)
P2 0.0127(3) 0.0107(3) 0.0125(3) -0.0003(2) 0.0097(3) -0.0010(2)
O1 0.0366(12) 0.0164(9) 0.0321(12) -0.0041(9) 0.0248(11) -0.0024(9)
O2 0.0352(12) 0.0327(12) 0.0192(11) -0.0026(9) 0.0184(11) 0.0040(10)
O3 0.0164(10) 0.0521(14) 0.0256(12) -0.0018(11) 0.0139(10) -0.0021(10)
O4 0.0179(10) 0.0295(11) 0.0304(12) 0.0019(9) 0.0130(10) 0.0007(9)
C1 0.0237(14) 0.0167(12) 0.0260(16) 0.0017(11) 0.0219(14) 0.0032(11)
C2 0.0117(12) 0.0199(12) 0.0200(15) -0.0010(11) 0.0117(12) 0.0028(10)
C3 0.0211(13) 0.0144(12) 0.0217(15) 0.0049(10) 0.0173(13) 0.0074(11)
C4 0.0213(14) 0.0132(12) 0.0268(15) -0.0029(10) 0.0198(13) 0.0018(10)
C5 0.0207(14) 0.0208(12) 0.0172(14) -0.0021(11) 0.0159(13) 0.0041(11)
C6 0.0192(14) 0.0281(15) 0.0192(15) -0.0131(12) 0.0136(13) -0.0152(12)
C7 0.0240(14) 0.0120(11) 0.0143(14) -0.0027(10) 0.0091(13) -0.0034(11)
C8 0.0189(14) 0.0238(14) 0.0159(14) -0.0108(11) 0.0120(13) -0.0048(11)
C9 0.0257(15) 0.0167(12) 0.0109(13) -0.0046(10) 0.0106(13) -0.0083(11)
C10 0.0115(12) 0.0218(13) 0.0135(14) -0.0058(11) 0.0029(11) 0.0023(10)
C11 0.0252(15) 0.0179(12) 0.0189(15) 0.0014(11) 0.0182(13) 0.0025(11)
C12 0.0199(14) 0.0255(14) 0.0143(14) -0.0020(11) 0.0102(13) -0.0017(11)
C13 0.0228(15) 0.0326(15) 0.0126(14) 0.0064(12) 0.0107(13) 0.0076(12)
C14 0.0341(16) 0.0202(13) 0.0234(16) 0.0087(12) 0.0226(15) 0.0062(12)
C15 0.0245(15) 0.0240(14) 0.0199(15) 0.0033(11) 0.0183(14) 0.0005(11)
C16 0.048(2) 0.0157(13) 0.0359(18) 0.0046(12) 0.0344(18) -0.0017(13)
C17 0.0277(16) 0.0148(12) 0.0212(15) 0.0016(11) 0.0153(14) -0.0001(11)
C18 0.0290(16) 0.0113(11) 0.0261(16) -0.0021(11) 0.0205(14) -0.0013(11)
C19 0.0311(17) 0.0154(13) 0.0196(16) -0.0021(11) 0.0122(14) -0.0039(12)
C20 0.0290(17) 0.0171(14) 0.052(2) 0.0032(14) 0.0285(17) -0.0046(12)
C21 0.0202(14) 0.0230(14) 0.0129(14) 0.0017(11) 0.0093(12) 0.0040(11)
C22 0.0215(14) 0.0175(12) 0.0214(15) 0.0061(11) 0.0162(13) 0.0027(11)
C23 0.0233(15) 0.0197(13) 0.0212(15) -0.0046(11) 0.0171(14) -0.0082(11)
C24 0.0203(14) 0.0195(13) 0.0219(16) 0.0057(11) 0.0156(13) 0.0033(11)
Cl1 0.0392(5) 0.0413(5) 0.0437(5) -0.0078(4) 0.0270(4) -0.0048(4)
Cl2 0.0582(6) 0.0787(7) 0.0503(6) 0.0170(5) 0.0419(6) 0.0242(6)
C25 0.0315(18) 0.0416(19) 0.045(2) -0.0055(17) 0.0261(18) 0.0055(15)

loop_
_atom_site_label
_atom_site_type_symbol
_atom_site_thermal_displace_type
_atom_site_fract_x
_atom_site_fract_y
_atom_site_fract_z
_atom_site_occupancy
_atom_site_U_iso_or_equiv
_atom_site_calc_flag
_atom_site_refinement_flags
_atom_site_disorder_assembly
_atom_site_disorder_group
Mn1 Mn Uani 0.95647(2) 0.34378(3) 0.75729(3) 1.000 0.0099(1) d . . .
Mn2 Mn Uani 0.95049(2) 0.17271(3) 0.66197(3) 1.000 0.0098(1) d . . .
Mn3 Mn Uani 0.88555(2) 0.49912(3) 0.52403(3) 1.000 0.0132(1) d . . .
Mn4 Mn Uani 0.90312(2) 0.00870(4) 0.78975(3) 1.000 0.0139(1) d . . .
P1 P Uani 0.94288(3) 0.37387(5) 0.63972(4) 1.000 0.0110(2) d . . .
P2 P Uani 0.95059(3) 0.13977(5) 0.76692(4) 1.000 0.0110(2) d . . .
O1 O Uani 0.93216(10) 0.70562(17) 0.63876(14) 1.000 0.0269(6) d . . .
O2 O Uani 0.95353(10) 0.14423(19) 0.94283(13) 1.000 0.0289(7) d . . .
O3 O Uani 0.77643(9) 0.4602(2) 0.50016(14) 1.000 0.0315(7) d . . .
O4 O Uani 0.78808(9) 0.14549(19) 0.67663(14) 1.000 0.0285(6) d . . .
C1 C Uani 0.89656(12) 0.3469(2) 0.78428(18) 1.000 0.0179(8) d . . .
C2 C Uani 0.86352(12) 0.3861(2) 0.70023(18) 1.000 0.0163(8) d . . .
C3 C Uani 0.89150(12) 0.4935(2) 0.70435(18) 1.000 0.0167(8) d . . .
C4 C Uani 0.94250(12) 0.5177(2) 0.78958(18) 1.000 0.0174(8) d . . .
C5 C Uani 0.94571(12) 0.4260(2) 0.83929(18) 1.000 0.0170(8) d . . .
C6 C Uani 0.86838(13) 0.0619(3) 0.59034(18) 1.000 0.0216(8) d . . .
C7 C Uani 0.91539(13) -0.0033(2) 0.60369(18) 1.000 0.0198(8) d . . .
C8 C Uani 0.93094(13) 0.0599(2) 0.56253(17) 1.000 0.0193(8) d . . .
C9 C Uani 0.89467(13) 0.1632(2) 0.52598(17) 1.000 0.0191(8) d . . .
C10 C Uani 0.85564(12) 0.1651(2) 0.54307(17) 1.000 0.0200(8) d . . .
C11 C Uani 0.91427(13) 0.4289(2) 0.45981(18) 1.000 0.0179(8) d . . .
C12 C Uani 0.84982(13) 0.4215(3) 0.40436(18) 1.000 0.0209(8) d . . .
C13 C Uani 0.82731(14) 0.5405(3) 0.39150(18) 1.000 0.0236(8) d . . .
C14 C Uani 0.87745(14) 0.6214(3) 0.43836(19) 1.000 0.0232(9) d . . .
C15 C Uani 0.93147(13) 0.5526(2) 0.48118(18) 1.000 0.0200(8) d . . .
C16 C Uani 0.90616(16) -0.1542(2) 0.8471(2) 1.000 0.0281(10) d . . .
C17 C Uani 0.95758(14) -0.1533(2) 0.85380(19) 1.000 0.0221(8) d . . .
C18 C Uani 0.93530(13) -0.1521(2) 0.77108(19) 1.000 0.0205(8) d . . .
C19 C Uani 0.87117(14) -0.1536(2) 0.7131(2) 1.000 0.0259(9) d . . .
C20 C Uani 0.85324(15) -0.1550(3) 0.7609(2) 1.000 0.0316(10) d . . .
C21 C Uani 0.82025(13) 0.4736(2) 0.51098(18) 1.000 0.0202(8) d . . .
C22 C Uani 0.91323(13) 0.6221(2) 0.59454(18) 1.000 0.0187(8) d . . .
C23 C Uani 0.83408(13) 0.0931(2) 0.72119(18) 1.000 0.0196(8) d . . .
C24 C Uani 0.93284(13) 0.0929(2) 0.88123(18) 1.000 0.0194(8) d . . .
Cl1 Cl Uani 0.77817(4) 0.80291(8) 0.44598(6) 1.000 0.0420(3) d . . .
Cl2 Cl Uani 0.79661(5) 0.93419(11) 0.34498(7) 1.000 0.0579(4) d . . .
C25 C Uani 0.75638(16) 0.9263(3) 0.3789(2) 1.000 0.0390(11) d . . .
H1 H Uiso 0.88730 0.28000 0.80030 1.000 0.0210 c R . .
H2 H Uiso 0.82960 0.34820 0.65120 1.000 0.0200 c R . .
H3 H Uiso 0.87830 0.54020 0.65830 1.000 0.0200 c R . .
H4 H Uiso 0.96940 0.58210 0.80990 1.000 0.0210 c R . .
H5 H Uiso 0.97520 0.41970 0.89800 1.000 0.0200 c R . .
H6 H Uiso 0.84920 0.03980 0.60980 1.000 0.0260 c R . .
H7 H Uiso 0.93300 -0.07490 0.63410 1.000 0.0240 c R . .
H8 H Uiso 0.96010 0.03660 0.56030 1.000 0.0230 c R . .
H9 H Uiso 0.89580 0.22130 0.49550 1.000 0.0230 c R . .
H10 H Uiso 0.82690 0.22410 0.52590 1.000 0.0240 c R . .
H11 H Uiso 0.94080 0.36410 0.47900 1.000 0.0210 c R . .
H12 H Uiso 0.82650 0.35130 0.38070 1.000 0.0250 c R . .
H13 H Uiso 0.78640 0.56190 0.35790 1.000 0.0280 c R . .
H14 H Uiso 0.87530 0.70500 0.44060 1.000 0.0280 c R . .
H15 H Uiso 0.97110 0.58270 0.51690 1.000 0.0240 c R . .
H16 H Uiso 0.90750 -0.15420 0.89210 1.000 0.0340 c R . .
H17 H Uiso 0.99840 -0.15350 0.90380 1.000 0.0270 c R . .
H18 H Uiso 0.95920 -0.15050 0.75710 1.000 0.0250 c R . .
H19 H Uiso 0.84520 -0.15360 0.65430 1.000 0.0310 c R . .
H20 H Uiso 0.81330 -0.15630 0.73870 1.000 0.0380 c R . .
H25A H Uiso 0.71300 0.92050 0.32970 1.000 0.0470 c R . .
H25B H Uiso 0.76310 1.00040 0.40850 1.000 0.0470 c R . .

loop_
_atom_type_symbol
_atom_type_description
_atom_type_scat_dispersion_real
_atom_type_scat_dispersion_imag
_atom_type_scat_source
C C 0.0181 0.0091 ' International Tables Vol C Tables 4.2.6.8 and 6.1.1.4'
H H 0.0000 0.0000 ' International Tables Vol C Tables 4.2.6.8 and 6.1.1.4'
Cl Cl 0.3639 0.7018 ' International Tables Vol C Tables 4.2.6.8 and 6.1.1.4'
Mn Mn -0.5299 2.8052 ' International Tables Vol C Tables 4.2.6.8 and 6.1.1.4'
O O 0.0492 0.0322 ' International Tables Vol C Tables 4.2.6.8 and 6.1.1.4'
P P 0.2955 0.4335 ' International Tables Vol C Tables 4.2.6.8 and 6.1.1.4'

loop_
_exptl_crystal_face_index_h
_exptl_crystal_face_index_k
_exptl_crystal_face_index_l
_exptl_crystal_face_perp_dist
_exptl_oxdiff_crystal_face_indexfrac_h
_exptl_oxdiff_crystal_face_indexfrac_k
_exptl_oxdiff_crystal_face_indexfrac_l
_exptl_oxdiff_crystal_face_x
_exptl_oxdiff_crystal_face_y
_exptl_oxdiff_crystal_face_z
-6 -6 6 0.0163 -5.9940 -5.9947 6.0028 -0.7001 -0.5902 0.2186
6 6 -6 0.0203 5.9940 5.9947 -6.0028 0.7001 0.5902 -0.2186
14 0 0 0.0205 14.0028 -0.0068 0.0002 0.6622 -0.5669 0.4601
-14 0 0 0.0205 -14.0028 0.0068 -0.0002 -0.6622 0.5669 -0.4601
-13 5 10 0.0183 -12.9982 4.9995 10.0048 -0.1248 0.8181 0.6277
13 -5 -10 0.0233 12.9982 -4.9995 -10.0048 0.1248 -0.8181 -0.6277

loop_
_geom_angle_atom_site_label_1
_geom_angle_atom_site_label_2
_geom_angle_atom_site_label_3
_geom_angle
_geom_angle_site_symmetry_1
_geom_angle_site_symmetry_2
_geom_angle_site_symmetry_3
_geom_angle_publ_flag
P1 Mn1 P1 101.28(4) . . 2_756 yes
P1 Mn1 P2 105.97(3) . . . yes
P1 Mn1 P2 100.95(3) 2_756 . . yes
P1 Mn1 C1 134.85(8) . . . yes
P1 Mn1 C1 120.94(8) 2_756 . . yes
P1 Mn1 C2 97.28(9) . . . yes
P1 Mn1 C2 149.52(8) 2_756 . . yes
P1 Mn1 C3 82.81(10) . . . yes
P1 Mn1 C3 121.37(8) 2_756 . . yes
P1 Mn1 C4 106.64(9) . . . yes
P1 Mn1 C4 88.10(10) 2_756 . . yes
P1 Mn1 C5 143.93(7) . . . yes
P1 Mn1 C5 87.88(10) 2_756 . . yes
P2 Mn1 C1 82.49(7) . . . yes
P2 Mn1 C2 96.87(7) . . . yes
P2 Mn1 C3 134.54(10) . . . yes
P2 Mn1 C4 143.62(11) . . . yes
P2 Mn1 C5 106.36(8) . . . yes
C1 Mn1 C2 37.74(11) . . . yes
C1 Mn1 C3 62.74(12) . . . yes
C1 Mn1 C4 63.06(12) . . . yes
C1 Mn1 C5 37.46(12) . . . yes
C2 Mn1 C3 37.82(12) . . . yes
C2 Mn1 C4 63.37(12) . . . yes
C2 Mn1 C5 63.32(12) . . . yes
C3 Mn1 C4 37.50(11) . . . yes
C3 Mn1 C5 63.09(11) . . . yes
C4 Mn1 C5 38.22(11) . . . yes
P1 Mn2 P2 107.49(3) . . . yes
P1 Mn2 P2 101.76(4) . . 2_756 yes
P1 Mn2 C6 120.08(9) . . . yes
P1 Mn2 C7 145.69(8) . . . yes
P1 Mn2 C8 115.99(7) . . . yes
P1 Mn2 C9 83.58(6) . . . yes
P1 Mn2 C10 85.69(6) . . . yes
P2 Mn2 P2 99.64(4) . . 2_756 yes
P2 Mn2 C6 82.26(10) . . . yes
P2 Mn2 C6 135.65(10) 2_756 . . yes
P2 Mn2 C7 95.98(10) . . . yes
P2 Mn2 C7 98.45(11) 2_756 . . yes
P2 Mn2 C8 86.56(11) 2_756 . . yes
P2 Mn2 C8 133.79(9) . . . yes
P2 Mn2 C9 143.79(12) . . . yes
P2 Mn2 C9 111.96(12) 2_756 . . yes
P2 Mn2 C10 106.95(11) . . . yes
P2 Mn2 C10 148.84(10) 2_756 . . yes
C6 Mn2 C7 37.97(16) . . . yes
C6 Mn2 C8 63.28(15) . . . yes
C6 Mn2 C9 62.95(14) . . . yes
C6 Mn2 C10 37.39(11) . . . yes
C7 Mn2 C8 38.08(14) . . . yes
C7 Mn2 C9 63.14(10) . . . yes
C7 Mn2 C10 63.32(11) . . . yes
C8 Mn2 C9 37.41(10) . . . yes
C8 Mn2 C10 63.34(14) . . . yes
C9 Mn2 C10 38.13(16) . . . yes
P1 Mn3 C11 98.07(8) . . . yes
P1 Mn3 C12 116.60(9) . . . yes
P1 Mn3 C13 154.55(9) . . . yes
P1 Mn3 C14 150.80(13) . . . yes
P1 Mn3 C15 113.48(9) . . . yes
P1 Mn3 C21 90.82(9) . . . yes
P1 Mn3 C22 88.03(9) . . . yes
C11 Mn3 C12 37.99(15) . . . yes
C11 Mn3 C13 63.77(14) . . . yes
C11 Mn3 C14 64.03(13) . . . yes
C11 Mn3 C15 38.35(10) . . . yes
C11 Mn3 C21 133.06(13) . . . yes
C11 Mn3 C22 130.88(17) . . . yes
C12 Mn3 C13 38.24(13) . . . yes
C12 Mn3 C14 64.25(13) . . . yes
C12 Mn3 C15 64.15(14) . . . yes
C12 Mn3 C21 97.46(15) . . . yes
C12 Mn3 C22 151.96(14) . . . yes
C13 Mn3 C14 38.47(14) . . . yes
C13 Mn3 C15 64.18(15) . . . yes
C13 Mn3 C21 89.93(16) . . . yes
C13 Mn3 C22 117.23(12) . . . yes
C14 Mn3 C15 38.33(15) . . . yes
C14 Mn3 C21 118.33(15) . . . yes
C14 Mn3 C22 87.73(13) . . . yes
C15 Mn3 C21 153.99(13) . . . yes
C15 Mn3 C22 94.78(16) . . . yes
C21 Mn3 C22 95.23(17) . . . yes
P2 Mn4 C16 149.01(14) . . . yes
P2 Mn4 C17 110.90(13) . . . yes
P2 Mn4 C18 94.38(11) . . . yes
P2 Mn4 C19 112.67(12) . . . yes
P2 Mn4 C20 151.10(12) . . . yes
P2 Mn4 C23 91.15(12) . . . yes
P2 Mn4 C24 88.66(13) . . . yes
C16 Mn4 C17 38.54(19) . . . yes
C16 Mn4 C18 63.82(16) . . . yes
C16 Mn4 C19 64.11(12) . . . yes
C16 Mn4 C20 38.10(13) . . . yes
C16 Mn4 C23 119.76(18) . . . yes
C16 Mn4 C24 90.93(12) . . . yes
C17 Mn4 C18 37.76(12) . . . yes
C17 Mn4 C19 63.55(11) . . . yes
C17 Mn4 C20 63.90(15) . . . yes
C17 Mn4 C23 155.04(15) . . . yes
C17 Mn4 C24 97.56(12) . . . yes
C18 Mn4 C19 37.71(15) . . . yes
C18 Mn4 C20 63.68(17) . . . yes
C18 Mn4 C23 132.81(12) . . . yes
C18 Mn4 C24 132.51(14) . . . yes
C19 Mn4 C20 38.55(17) . . . yes
C19 Mn4 C23 97.83(13) . . . yes
C19 Mn4 C24 155.04(13) . . . yes
C20 Mn4 C23 91.16(15) . . . yes
C20 Mn4 C24 119.86(16) . . . yes
C23 Mn4 C24 94.39(15) . . . yes
Mn1 P1 Mn1 76.17(3) . . 2_756 yes
Mn1 P1 Mn2 76.56(3) 2_756 . . yes
Mn1 P1 Mn2 72.88(3) . . . yes
Mn1 P1 Mn3 136.70(5) . . . yes
Mn1 P1 Mn3 132.93(5) 2_756 . . yes
Mn2 P1 Mn3 136.04(3) . . . yes
Mn1 P2 Mn2 75.93(3) . . 2_756 yes
Mn1 P2 Mn2 72.66(3) . . . yes
Mn1 P2 Mn4 137.86(5) . . . yes
Mn2 P2 Mn2 77.30(4) . . 2_756 yes
Mn2 P2 Mn4 131.80(3) 2_756 . . yes
Mn2 P2 Mn4 135.85(3) . . . yes
Mn1 C1 C2 70.6(2) . . . yes
Mn1 C1 C5 70.4(2) . . . yes
Mn1 C1 H1 125.00 . . . no
C2 C1 C5 108.4(3) . . . no
C2 C1 H1 126.00 . . . no
C5 C1 H1 126.00 . . . no
Mn1 C2 C1 71.7(2) . . . yes
Mn1 C2 C3 71.5(2) . . . yes
Mn1 C2 H2 122.00 . . . no
C1 C2 C3 107.5(3) . . . no
C1 C2 H2 126.00 . . . no
C3 C2 H2 126.00 . . . no
Mn1 C3 C2 70.69(18) . . . yes
Mn1 C3 C4 70.65(17) . . . yes
Mn1 C3 H3 124.00 . . . no
C2 C3 C4 108.4(3) . . . no
C2 C3 H3 126.00 . . . no
C4 C3 H3 126.00 . . . no
Mn1 C4 C3 71.86(16) . . . yes
Mn1 C4 C5 70.77(16) . . . yes
Mn1 C4 H4 123.00 . . . no
C3 C4 C5 107.7(3) . . . no
C3 C4 H4 126.00 . . . no
C5 C4 H4 126.00 . . . no
Mn1 C5 C1 72.2(2) . . . yes
Mn1 C5 C4 71.0(2) . . . yes
Mn1 C5 H5 123.00 . . . no
C1 C5 C4 108.0(3) . . . no
C1 C5 H5 126.00 . . . no
C4 C5 H5 126.00 . . . no
Mn2 C6 C7 70.5(2) . . . yes
Mn2 C6 C10 71.3(2) . . . yes
Mn2 C6 H6 124.00 . . . no
C7 C6 C10 108.5(4) . . . no
C7 C6 H6 126.00 . . . no
C10 C6 H6 126.00 . . . no
Mn2 C7 C6 71.56(17) . . . yes
Mn2 C7 C8 71.38(15) . . . yes
Mn2 C7 H7 123.00 . . . no
C6 C7 C8 107.7(3) . . . no
C6 C7 H7 126.00 . . . no
C8 C7 H7 126.00 . . . no
Mn2 C8 C7 70.54(17) . . . yes
Mn2 C8 C9 71.09(17) . . . yes
Mn2 C8 H8 124.00 . . . no
C7 C8 C9 107.8(4) . . . no
C7 C8 H8 126.00 . . . no
C9 C8 H8 126.00 . . . no
Mn2 C9 C8 71.51(16) . . . yes
Mn2 C9 C10 71.29(17) . . . yes
Mn2 C9 H9 123.00 . . . no
C8 C9 C10 108.7(3) . . . no
C8 C9 H9 126.00 . . . no
C10 C9 H9 126.00 . . . no
Mn2 C10 C6 71.28(19) . . . yes
Mn2 C10 C9 70.58(19) . . . yes
Mn2 C10 H10 124.00 . . . no
C6 C10 C9 107.4(3) . . . no
C6 C10 H10 126.00 . . . no
C9 C10 H10 126.00 . . . no
Mn3 C11 C12 71.0(2) . . . yes
Mn3 C11 C15 70.2(2) . . . yes
Mn3 C11 H11 125.00 . . . no
C12 C11 C15 108.3(3) . . . no
C12 C11 H11 126.00 . . . no
C15 C11 H11 126.00 . . . no
Mn3 C12 C11 71.03(18) . . . yes
Mn3 C12 C13 69.87(18) . . . yes
Mn3 C12 H12 124.00 . . . no
C11 C12 C13 107.5(3) . . . no
C11 C12 H12 126.00 . . . no
C13 C12 H12 126.00 . . . no
Mn3 C13 C12 71.90(17) . . . yes
Mn3 C13 C14 70.82(18) . . . yes
Mn3 C13 H13 123.00 . . . no
C12 C13 C14 108.6(4) . . . no
C12 C13 H13 126.00 . . . no
C14 C13 H13 126.00 . . . no
Mn3 C14 C13 70.7(2) . . . yes
Mn3 C14 C15 71.2(2) . . . yes
Mn3 C14 H14 124.00 . . . no
C13 C14 C15 107.9(3) . . . no
C13 C14 H14 126.00 . . . no
C15 C14 H14 126.00 . . . no
Mn3 C15 C11 71.4(2) . . . yes
Mn3 C15 C14 70.5(3) . . . yes
Mn3 C15 H15 124.00 . . . no
C11 C15 C14 107.8(3) . . . no
C11 C15 H15 126.00 . . . no
C14 C15 H15 126.00 . . . no
Mn4 C16 C17 71.78(19) . . . yes
Mn4 C16 C20 71.07(19) . . . yes
Mn4 C16 H16 123.00 . . . no
C17 C16 C20 108.0(4) . . . no
C17 C16 H16 126.00 . . . no
C20 C16 H16 126.00 . . . no
Mn4 C17 C16 69.69(17) . . . yes
Mn4 C17 C18 71.23(16) . . . yes
Mn4 C17 H17 124.00 . . . no
C16 C17 C18 107.5(3) . . . no
C16 C17 H17 126.00 . . . no
C18 C17 H17 126.00 . . . no
Mn4 C18 C17 71.02(19) . . . yes
Mn4 C18 C19 71.00(19) . . . yes
Mn4 C18 H18 124.00 . . . no
C17 C18 C19 108.9(4) . . . no
C17 C18 H18 125.00 . . . no
C19 C18 H18 126.00 . . . no
Mn4 C19 C18 71.29(16) . . . yes
Mn4 C19 C20 69.84(18) . . . yes
Mn4 C19 H19 124.00 . . . no
C18 C19 C20 107.4(3) . . . no
C18 C19 H19 126.00 . . . no
C20 C19 H19 126.00 . . . no
Mn4 C20 C16 70.8(2) . . . yes
Mn4 C20 C19 71.6(2) . . . yes
Mn4 C20 H20 123.00 . . . no
C16 C20 C19 108.2(4) . . . no
C16 C20 H20 126.00 . . . no
C19 C20 H20 126.00 . . . no
Mn3 C21 O3 177.5(2) . . . yes
Mn3 C22 O1 176.6(3) . . . yes
Mn4 C23 O4 177.9(3) . . . yes
Mn4 C24 O2 177.5(2) . . . yes
Cl1 C25 Cl2 113.1(3) . . . yes
Cl1 C25 H25A 109.00 . . . no
Cl1 C25 H25B 109.00 . . . no
Cl2 C25 H25A 109.00 . . . no
Cl2 C25 H25B 109.00 . . . no
H25A C25 H25B 108.00 . . . no

loop_
_geom_bond_atom_site_label_1
_geom_bond_atom_site_label_2
_geom_bond_distance
_geom_bond_site_symmetry_1
_geom_bond_site_symmetry_2
_geom_bond_publ_flag
Mn1 P1 2.2755(10) . . yes
Mn1 P1 2.2369(10) . 2_756 yes
Mn1 P2 2.2834(7) . . yes
Mn1 C1 2.193(4) . . yes
Mn1 C2 2.178(4) . . yes
Mn1 C3 2.189(3) . . yes
Mn1 C4 2.173(3) . . yes
Mn1 C5 2.170(4) . . yes
Mn2 P1 2.2550(7) . . yes
Mn2 P2 2.2394(11) . 2_756 yes
Mn2 P2 2.2589(10) . . yes
Mn2 C6 2.178(4) . . yes
Mn2 C7 2.163(2) . . yes
Mn2 C8 2.174(3) . . yes
Mn2 C9 2.169(3) . . yes
Mn2 C10 2.178(3) . . yes
Mn3 P1 2.2928(7) . . yes
Mn3 C11 2.176(4) . . yes
Mn3 C12 2.175(3) . . yes
Mn3 C13 2.148(3) . . yes
Mn3 C14 2.150(4) . . yes
Mn3 C15 2.160(4) . . yes
Mn3 C21 1.774(5) . . yes
Mn3 C22 1.768(3) . . yes
Mn4 P2 2.2819(11) . . yes
Mn4 C16 2.144(3) . . yes
Mn4 C17 2.171(3) . . yes
Mn4 C18 2.174(3) . . yes
Mn4 C19 2.170(3) . . yes
Mn4 C20 2.147(4) . . yes
Mn4 C23 1.779(3) . . yes
Mn4 C24 1.771(3) . . yes
O1 C22 1.160(3) . . yes
O2 C24 1.157(4) . . yes
O3 C21 1.160(6) . . yes
O4 C23 1.162(4) . . yes
C1 C2 1.414(4) . . no
C1 C5 1.401(4) . . no
C1 H1 0.9300 . . no
C2 C3 1.415(4) . . no
C2 H2 0.9300 . . no
C3 C4 1.402(4) . . no
C3 H3 0.9300 . . no
C4 C5 1.422(4) . . no
C4 H4 0.9300 . . no
C5 H5 0.9300 . . no
C6 C7 1.412(6) . . no
C6 C10 1.396(4) . . no
C6 H6 0.9300 . . no
C7 C8 1.415(5) . . no
C7 H7 0.9300 . . no
C8 C9 1.393(4) . . no
C8 H8 0.9300 . . no
C9 C10 1.420(6) . . no
C9 H9 0.9300 . . no
C10 H10 0.9300 . . no
C11 C12 1.416(6) . . no
C11 C15 1.424(3) . . no
C11 H11 0.9300 . . no
C12 C13 1.416(5) . . no
C12 H12 0.9300 . . no
C13 C14 1.416(5) . . no
C13 H13 0.9300 . . no
C14 C15 1.415(6) . . no
C14 H14 0.9300 . . no
C15 H15 0.9300 . . no
C16 C17 1.424(7) . . no
C16 C20 1.401(5) . . no
C16 H16 0.9300 . . no
C17 C18 1.406(5) . . no
C17 H17 0.9300 . . no
C18 C19 1.404(6) . . no
C18 H18 0.9300 . . no
C19 C20 1.426(7) . . no
C19 H19 0.9300 . . no
C20 H20 0.9300 . . no
Cl1 C25 1.756(3) . . yes
Cl2 C25 1.755(6) . . yes
C25 H25A 0.9700 . . no
C25 H25B 0.9700 . . no

loop_
_geom_hbond_atom_site_label_D
_geom_hbond_atom_site_label_H
_geom_hbond_atom_site_label_A
_geom_hbond_distance_DH
_geom_hbond_distance_HA
_geom_hbond_distance_DA
_geom_hbond_angle_DHA
_geom_hbond_site_symmetry_A
_geom_hbond_publ_flag
C7 H7 O1 0.9300 2.4300 3.268(3) 150.00 1_545 yes
C17 H17 O2 0.9300 2.5400 3.224(4) 130.00 3_757 yes

loop_
_geom_torsion_atom_site_label_1
_geom_torsion_atom_site_label_2
_geom_torsion_atom_site_label_3
_geom_torsion_atom_site_label_4
_geom_torsion
_geom_torsion_site_symmetry_1
_geom_torsion_site_symmetry_2
_geom_torsion_site_symmetry_3
_geom_torsion_site_symmetry_4
_geom_torsion_publ_flag
Mn1 C1 C2 C3 -63.0(3) . . . . no
Mn1 C1 C5 C4 62.4(3) . . . . no
Mn1 C2 C3 C4 -60.9(3) . . . . no
Mn1 C3 C4 C5 -62.1(3) . . . . no
Mn1 C4 C5 C1 -63.1(3) . . . . no
Mn2 C6 C7 C8 -62.63(19) . . . . no
Mn2 C6 C10 C9 61.7(2) . . . . no
Mn2 C7 C8 C9 -61.70(19) . . . . no
Mn2 C8 C9 C10 -61.97(19) . . . . no
Mn2 C9 C10 C6 -62.2(2) . . . . no
Mn3 C11 C12 C13 60.7(3) . . . . no
Mn3 C11 C15 C14 -61.4(3) . . . . no
Mn3 C12 C13 C14 61.7(3) . . . . no
Mn3 C13 C14 C15 61.9(3) . . . . no
Mn3 C14 C15 C11 62.1(3) . . . . no
Mn4 C16 C17 C18 -61.54(16) . . . . no
Mn4 C16 C20 C19 62.2(2) . . . . no
Mn4 C17 C18 C19 -61.20(17) . . . . no
Mn4 C18 C19 C20 -60.84(19) . . . . no
Mn4 C19 C20 C16 -61.7(2) . . . . no
P1 Mn1 P1 Mn1 -17.04(2) 2_756 2_756 . . no
P1 Mn1 P1 Mn1 17.35(2) 2_756 . . 2_756 no
P1 Mn1 P1 Mn2 -92.39(3) 2_756 2_756 . . no
P1 Mn1 P1 Mn2 97.28(3) 2_756 . . . no
P1 Mn1 P1 Mn3 125.57(5) 2_756 2_756 . . no
P1 Mn1 P1 Mn3 -122.25(6) 2_756 . . . no
P1 Mn1 P2 Mn2 88.53(4) . . . 2_756 no
P1 Mn1 P2 Mn2 7.69(4) . . . . no
P1 Mn1 P2 Mn2 -16.69(4) 2_756 . . 2_756 no
P1 Mn1 P2 Mn2 -97.53(4) 2_756 . . . no
P1 Mn1 P2 Mn4 121.66(5) 2_756 . . . no
P1 Mn1 P2 Mn4 -133.12(5) . . . . no
P1 Mn1 C1 C2 150.13(12) 2_756 . . . no
P1 Mn1 C1 C2 -6.49(17) . . . . no
P1 Mn1 C1 C5 31.43(16) 2_756 . . . no
P1 Mn1 C1 C5 -125.19(14) . . . . no
P1 Mn1 C2 C1 175.36(12) . . . . no
P1 Mn1 C2 C1 -57.4(2) 2_756 . . . no
P1 Mn1 C2 C3 59.0(3) 2_756 . . . no
P1 Mn1 C2 C3 -68.27(17) . . . . no
P1 Mn1 C3 C2 111.75(17) . . . . no
P1 Mn1 C3 C2 -149.39(15) 2_756 . . . no
P1 Mn1 C3 C4 -30.8(3) 2_756 . . . no
P1 Mn1 C3 C4 -129.7(2) . . . . no
P1 Mn1 C4 C3 154.0(2) 2_756 . . . no
P1 Mn1 C4 C3 52.8(2) . . . . no
P1 Mn1 C4 C5 -89.0(2) 2_756 . . . no
P1 Mn1 C4 C5 169.80(18) . . . . no
P1 Mn1 C5 C1 -153.41(14) 2_756 . . . no
P1 Mn1 C5 C1 100.23(18) . . . . no
P1 Mn1 C5 C4 -16.8(3) . . . . no
P1 Mn1 C5 C4 89.6(2) 2_756 . . . no
P1 Mn2 P2 Mn1 -7.83(4) . . . . no
P1 Mn2 P2 Mn1 16.60(3) 2_756 2_756 . . no
P1 Mn2 P2 Mn2 -86.84(4) . . . 2_756 no
P1 Mn2 P2 Mn2 91.62(3) 2_756 2_756 . . no
P1 Mn2 P2 Mn4 134.68(6) . . . . no
P1 Mn2 P2 Mn4 -126.66(5) 2_756 2_756 . . no
P1 Mn2 C6 C7 144.04(16) . . . . no
P1 Mn2 C6 C10 25.7(3) . . . . no
P1 Mn2 C7 C6 -64.4(3) . . . . no
P1 Mn2 C7 C8 52.4(3) . . . . no
P1 Mn2 C8 C7 -150.21(18) . . . . no
P1 Mn2 C8 C9 -32.6(3) . . . . no
P1 Mn2 C9 C8 150.8(2) . . . . no
P1 Mn2 C9 C10 -91.19(12) . . . . no
P1 Mn2 C10 C6 -157.9(2) . . . . no
P1 Mn2 C10 C9 85.10(12) . . . . no
P1 Mn3 C11 C12 123.57(16) . . . . no
P1 Mn3 C11 C15 -117.98(17) . . . . no
P1 Mn3 C12 C11 -67.31(18) . . . . no
P1 Mn3 C12 C13 175.0(2) . . . . no
P1 Mn3 C13 C12 -10.5(5) . . . . no
P1 Mn3 C13 C14 -128.4(3) . . . . no
P1 Mn3 C14 C13 136.3(2) . . . . no
P1 Mn3 C14 C15 18.8(3) . . . . no
P1 Mn3 C15 C11 72.42(18) . . . . no
P1 Mn3 C15 C14 -170.15(15) . . . . no
P2 Mn1 P1 Mn1 91.88(3) 2_756 2_756 . . no
P2 Mn1 P1 Mn1 -87.64(4) . . . 2_756 no
P2 Mn1 P1 Mn2 16.53(4) 2_756 2_756 . . no
P2 Mn1 P1 Mn2 -7.70(4) . . . . no
P2 Mn1 P1 Mn3 -125.51(5) 2_756 2_756 . . no
P2 Mn1 P1 Mn3 132.77(5) . . . . no
P2 Mn1 C1 C2 -111.57(13) . . . . no
P2 Mn1 C1 C5 129.73(15) . . . . no
P2 Mn1 C2 C1 68.23(13) . . . . no
P2 Mn1 C2 C3 -175.41(16) . . . . no
P2 Mn1 C3 C2 6.4(2) . . . . no
P2 Mn1 C3 C4 125.0(2) . . . . no
P2 Mn1 C4 C3 -100.0(2) . . . . no
P2 Mn1 C4 C5 17.0(3) . . . . no
P2 Mn1 C5 C1 -52.62(16) . . . . no
P2 Mn1 C5 C4 -169.60(19) . . . . no
P2 Mn2 P1 Mn1 7.84(4) . . . . no
P2 Mn2 P1 Mn1 87.26(4) . . . 2_756 no
P2 Mn2 P1 Mn1 -96.33(4) 2_756 . . . no
P2 Mn2 P1 Mn1 -16.91(4) 2_756 . . 2_756 no
P2 Mn2 P1 Mn3 -133.19(7) . . . . no
P2 Mn2 P1 Mn3 122.64(7) 2_756 . . . no
P2 Mn2 P2 Mn1 97.85(3) 2_756 . . . no
P2 Mn2 P2 Mn1 -93.69(3) 2_756 2_756 . . no
P2 Mn2 P2 Mn2 -18.67(2) 2_756 2_756 . . no
P2 Mn2 P2 Mn2 18.84(2) 2_756 . . 2_756 no
P2 Mn2 P2 Mn4 -119.64(6) 2_756 . . . no
P2 Mn2 P2 Mn4 123.05(5) 2_756 2_756 . . no
P2 Mn2 C6 C7 -14.3(2) 2_756 . . . no
P2 Mn2 C6 C7 -110.19(17) . . . . no
P2 Mn2 C6 C10 131.5(2) . . . . no
P2 Mn2 C6 C10 -132.64(19) 2_756 . . . no
P2 Mn2 C7 C6 169.95(17) 2_756 . . . no
P2 Mn2 C7 C6 69.25(17) . . . . no
P2 Mn2 C7 C8 -173.97(19) . . . . no
P2 Mn2 C7 C8 -73.3(2) 2_756 . . . no
P2 Mn2 C8 C7 108.4(2) 2_756 . . . no
P2 Mn2 C8 C7 8.3(3) . . . . no
P2 Mn2 C8 C9 -134.0(2) 2_756 . . . no
P2 Mn2 C8 C9 125.9(2) . . . . no
P2 Mn2 C9 C8 -98.2(3) . . . . no
P2 Mn2 C9 C8 50.7(2) 2_756 . . . no
P2 Mn2 C9 C10 168.70(11) 2_756 . . . no
P2 Mn2 C9 C10 19.81(19) . . . . no
P2 Mn2 C10 C6 96.4(3) 2_756 . . . no
P2 Mn2 C10 C6 -50.9(2) . . . . no
P2 Mn2 C10 C9 -167.92(11) . . . . no
P2 Mn2 C10 C9 -20.6(2) 2_756 . . . no
P2 Mn4 C16 C17 -12.1(3) . . . . no
P2 Mn4 C16 C20 -129.2(3) . . . . no
P2 Mn4 C17 C16 173.39(15) . . . . no
P2 Mn4 C17 C18 -68.9(2) . . . . no
P2 Mn4 C18 C17 119.1(2) . . . . no
P2 Mn4 C18 C19 -122.2(2) . . . . no
P2 Mn4 C19 C18 66.1(2) . . . . no
P2 Mn4 C19 C20 -176.51(18) . . . . no
P2 Mn4 C20 C16 124.4(3) . . . . no
P2 Mn4 C20 C19 6.7(4) . . . . no
C1 Mn1 P1 Mn1 177.04(9) . . . 2_756 no
C1 Mn1 P1 Mn1 179.62(7) 2_756 2_756 . . no
C1 Mn1 P1 Mn2 104.27(7) 2_756 2_756 . . no
C1 Mn1 P1 Mn2 -103.02(9) . . . . no
C1 Mn1 P1 Mn3 37.45(11) . . . . no
C1 Mn1 P1 Mn3 -37.76(9) 2_756 2_756 . . no
C1 Mn1 P2 Mn2 142.29(8) . . . . no
C1 Mn1 P2 Mn2 -136.87(8) . . . 2_756 no
C1 Mn1 P2 Mn4 1.48(9) . . . . no
C1 Mn1 C2 C3 116.4(2) . . . . no
C1 Mn1 C3 C2 -38.09(18) . . . . no
C1 Mn1 C3 C4 80.5(2) . . . . no
C1 Mn1 C4 C3 -79.5(2) . . . . no
C1 Mn1 C4 C5 37.4(2) . . . . no
C1 Mn1 C5 C4 -117.0(3) . . . . no
C1 C2 C3 Mn1 63.1(3) . . . . no
C1 C2 C3 C4 2.2(4) . . . . no
C2 Mn1 P1 Mn1 -143.44(16) 2_756 2_756 . . no
C2 Mn1 P1 Mn1 173.04(6) . . . 2_756 no
C2 Mn1 P1 Mn2 141.21(16) 2_756 2_756 . . no
C2 Mn1 P1 Mn2 -107.02(7) . . . . no
C2 Mn1 P1 Mn3 -0.83(18) 2_756 2_756 . . no
C2 Mn1 P1 Mn3 33.45(8) . . . . no
C2 Mn1 P2 Mn2 -171.85(9) . . . 2_756 no
C2 Mn1 P2 Mn2 107.31(9) . . . . no
C2 Mn1 P2 Mn4 -33.50(10) . . . . no
C2 Mn1 C1 C5 -118.7(2) . . . . no
C2 Mn1 C3 C4 118.6(3) . . . . no
C2 Mn1 C4 C3 -37.1(2) . . . . no
C2 Mn1 C4 C5 79.9(2) . . . . no
C2 Mn1 C5 C1 36.93(15) . . . . no
C2 Mn1 C5 C4 -80.1(2) . . . . no
C2 C1 C5 Mn1 -60.7(3) . . . . no
C2 C1 C5 C4 1.7(4) . . . . no
C2 C3 C4 Mn1 60.9(3) . . . . no
C2 C3 C4 C5 -1.2(4) . . . . no
C3 Mn1 P1 Mn1 138.00(9) . . . 2_756 no
C3 Mn1 P1 Mn1 -105.45(12) 2_756 2_756 . . no
C3 Mn1 P1 Mn2 -142.06(9) . . . . no
C3 Mn1 P1 Mn2 179.20(12) 2_756 2_756 . . no
C3 Mn1 P1 Mn3 37.17(13) 2_756 2_756 . . no
C3 Mn1 P1 Mn3 -1.59(10) . . . . no
C3 Mn1 P2 Mn2 103.37(13) . . . . no
C3 Mn1 P2 Mn2 -175.79(12) . . . 2_756 no
C3 Mn1 P2 Mn4 -37.44(14) . . . . no
C3 Mn1 C1 C2 38.18(14) . . . . no
C3 Mn1 C1 C5 -80.53(16) . . . . no
C3 Mn1 C2 C1 -116.4(2) . . . . no
C3 Mn1 C4 C5 117.0(3) . . . . no
C3 Mn1 C5 C1 79.50(18) . . . . no
C3 Mn1 C5 C4 -37.5(2) . . . . no
C3 C4 C5 Mn1 62.8(3) . . . . no
C3 C4 C5 C1 -0.3(4) . . . . no
C4 Mn1 P1 Mn1 -123.63(9) 2_756 2_756 . . no
C4 Mn1 P1 Mn1 108.73(11) . . . 2_756 no
C4 Mn1 P1 Mn2 -171.33(11) . . . . no
C4 Mn1 P1 Mn2 161.02(9) 2_756 2_756 . . no
C4 Mn1 P1 Mn3 -30.86(13) . . . . no
C4 Mn1 P1 Mn3 18.98(10) 2_756 2_756 . . no
C4 Mn1 P2 Mn2 -118.55(16) . . . 2_756 no
C4 Mn1 P2 Mn2 160.61(15) . . . . no
C4 Mn1 P2 Mn4 19.80(17) . . . . no
C4 Mn1 C1 C2 80.50(15) . . . . no
C4 Mn1 C1 C5 -38.20(15) . . . . no
C4 Mn1 C2 C1 -79.63(16) . . . . no
C4 Mn1 C2 C3 36.73(18) . . . . no
C4 Mn1 C3 C2 -118.6(3) . . . . no
C4 Mn1 C5 C1 117.0(3) . . . . no
C5 Mn1 P1 Mn1 119.46(17) . . . 2_756 no
C5 Mn1 P1 Mn1 -161.87(7) 2_756 2_756 . . no
C5 Mn1 P1 Mn2 122.78(7) 2_756 2_756 . . no
C5 Mn1 P1 Mn2 -160.61(17) . . . . no
C5 Mn1 P1 Mn3 -20.14(19) . . . . no
C5 Mn1 P1 Mn3 -19.26(8) 2_756 2_756 . . no
C5 Mn1 P2 Mn2 171.47(10) . . . . no
C5 Mn1 P2 Mn2 -107.70(10) . . . 2_756 no
C5 Mn1 P2 Mn4 30.66(11) . . . . no
C5 Mn1 C1 C2 118.7(2) . . . . no
C5 Mn1 C2 C1 -36.66(14) . . . . no
C5 Mn1 C2 C3 79.70(18) . . . . no
C5 Mn1 C3 C2 -80.4(2) . . . . no
C5 Mn1 C3 C4 38.2(2) . . . . no
C5 Mn1 C4 C3 -117.0(3) . . . . no
C5 C1 C2 Mn1 60.5(3) . . . . no
C5 C1 C2 C3 -2.4(4) . . . . no
C6 Mn2 P1 Mn1 98.96(12) . . . . no
C6 Mn2 P1 Mn1 178.38(12) . . . 2_756 no
C6 Mn2 P1 Mn3 -42.08(15) . . . . no
C6 Mn2 P2 Mn1 177.55(14) 2_756 2_756 . . no
C6 Mn2 P2 Mn1 -127.00(10) . . . . no
C6 Mn2 P2 Mn2 153.99(10) . . . 2_756 no
C6 Mn2 P2 Mn2 -107.43(14) 2_756 2_756 . . no
C6 Mn2 P2 Mn4 34.29(15) 2_756 2_756 . . no
C6 Mn2 P2 Mn4 15.51(11) . . . . no
C6 Mn2 C7 C8 116.8(3) . . . . no
C6 Mn2 C8 C7 -37.9(2) . . . . no
C6 Mn2 C8 C9 79.6(3) . . . . no
C6 Mn2 C9 C8 -80.6(2) . . . . no
C6 Mn2 C9 C10 37.41(16) . . . . no
C6 Mn2 C10 C9 -117.0(3) . . . . no
C6 C7 C8 Mn2 62.8(2) . . . . no
C6 C7 C8 C9 1.0(3) . . . . no
C7 Mn2 P1 Mn1 138.8(2) . . . . no
C7 Mn2 P1 Mn1 -141.8(2) . . . 2_756 no
C7 Mn2 P1 Mn3 -2.2(3) . . . . no
C7 Mn2 P2 Mn1 -162.50(11) . . . . no
C7 Mn2 P2 Mn1 168.72(9) 2_756 2_756 . . no
C7 Mn2 P2 Mn2 118.50(10) . . . 2_756 no
C7 Mn2 P2 Mn2 -116.27(9) 2_756 2_756 . . no
C7 Mn2 P2 Mn4 25.46(11) 2_756 2_756 . . no
C7 Mn2 P2 Mn4 -19.99(12) . . . . no
C7 Mn2 C6 C10 -118.4(3) . . . . no
C7 Mn2 C8 C9 117.6(3) . . . . no
C7 Mn2 C9 C8 -37.8(2) . . . . no
C7 Mn2 C9 C10 80.22(19) . . . . no
C7 Mn2 C10 C6 37.3(2) . . . . no
C7 Mn2 C10 C9 -79.70(18) . . . . no
C7 C6 C10 Mn2 -61.0(2) . . . . no
C7 C6 C10 C9 0.7(3) . . . . no
C7 C8 C9 Mn2 61.4(2) . . . . no
C7 C8 C9 C10 -0.6(3) . . . . no
C8 Mn2 P1 Mn1 171.76(13) . . . . no
C8 Mn2 P1 Mn1 -108.82(13) . . . 2_756 no
C8 Mn2 P1 Mn3 30.73(15) . . . . no
C8 Mn2 P2 Mn1 -167.65(15) . . . . no
C8 Mn2 P2 Mn1 132.44(8) 2_756 2_756 . . no
C8 Mn2 P2 Mn2 -152.54(8) 2_756 2_756 . . no
C8 Mn2 P2 Mn2 113.35(15) . . . 2_756 no
C8 Mn2 P2 Mn4 -25.14(16) . . . . no
C8 Mn2 P2 Mn4 -10.82(9) 2_756 2_756 . . no
C8 Mn2 C6 C7 38.05(17) . . . . no
C8 Mn2 C6 C10 -80.3(2) . . . . no
C8 Mn2 C7 C6 -116.8(3) . . . . no
C8 Mn2 C9 C10 118.0(3) . . . . no
C8 Mn2 C10 C6 80.1(2) . . . . no
C8 Mn2 C10 C9 -36.88(14) . . . . no
C8 C9 C10 Mn2 62.10(19) . . . . no
C8 C9 C10 C6 -0.1(3) . . . . no
C9 Mn2 P1 Mn1 -128.07(12) . . . 2_756 no
C9 Mn2 P1 Mn1 152.51(12) . . . . no
C9 Mn2 P1 Mn3 11.48(14) . . . . no
C9 Mn2 P2 Mn1 -111.24(12) . . . . no
C9 Mn2 P2 Mn1 104.35(7) 2_756 2_756 . . no
C9 Mn2 P2 Mn2 169.75(12) . . . 2_756 no
C9 Mn2 P2 Mn2 179.37(7) 2_756 2_756 . . no
C9 Mn2 P2 Mn4 31.27(14) . . . . no
C9 Mn2 P2 Mn4 -38.91(9) 2_756 2_756 . . no
C9 Mn2 C6 C7 80.2(2) . . . . no
C9 Mn2 C6 C10 -38.2(2) . . . . no
C9 Mn2 C7 C6 -79.7(2) . . . . no
C9 Mn2 C7 C8 37.1(2) . . . . no
C9 Mn2 C8 C7 -117.6(3) . . . . no
C9 Mn2 C10 C6 117.0(3) . . . . no
C10 Mn2 P1 Mn1 -166.32(11) . . . 2_756 no
C10 Mn2 P1 Mn1 114.26(11) . . . . no
C10 Mn2 P1 Mn3 -26.77(13) . . . . no
C10 Mn2 P2 Mn1 -98.60(7) . . . . no
C10 Mn2 P2 Mn1 117.88(14) 2_756 2_756 . . no
C10 Mn2 P2 Mn2 -167.11(13) 2_756 2_756 . . no
C10 Mn2 P2 Mn2 -177.61(7) . . . 2_756 no
C10 Mn2 P2 Mn4 43.91(9) . . . . no
C10 Mn2 P2 Mn4 -25.38(15) 2_756 2_756 . . no
C10 Mn2 C6 C7 118.4(3) . . . . no
C10 Mn2 C7 C6 -36.73(19) . . . . no
C10 Mn2 C7 C8 80.1(2) . . . . no
C10 Mn2 C8 C7 -80.0(2) . . . . no
C10 Mn2 C8 C9 37.6(2) . . . . no
C10 Mn2 C9 C8 -118.0(3) . . . . no
C10 C6 C7 Mn2 61.5(2) . . . . no
C10 C6 C7 C8 -1.1(3) . . . . no
C11 Mn3 P1 Mn1 60.86(10) . . . 2_756 no
C11 Mn3 P1 Mn1 -178.42(10) . . . . no
C11 Mn3 P1 Mn2 -59.61(12) . . . . no
C11 Mn3 C12 C13 -117.7(3) . . . . no
C11 Mn3 C13 C12 37.4(2) . . . . no
C11 Mn3 C13 C14 -80.5(3) . . . . no
C11 Mn3 C14 C13 79.8(2) . . . . no
C11 Mn3 C14 C15 -37.77(17) . . . . no
C11 Mn3 C15 C14 117.4(3) . . . . no
C11 C12 C13 Mn3 -61.4(2) . . . . no
C11 C12 C13 C14 0.3(4) . . . . no
C12 Mn3 P1 Mn1 -143.42(14) . . . . no
C12 Mn3 P1 Mn1 95.86(14) . . . 2_756 no
C12 Mn3 P1 Mn2 -24.61(16) . . . . no
C12 Mn3 C11 C15 118.5(2) . . . . no
C12 Mn3 C13 C14 -117.9(4) . . . . no
C12 Mn3 C14 C13 37.4(2) . . . . no
C12 Mn3 C14 C15 -80.2(2) . . . . no
C12 Mn3 C15 C11 -36.97(18) . . . . no
C12 Mn3 C15 C14 80.5(2) . . . . no
C12 C11 C15 Mn3 61.1(3) . . . . no
C12 C11 C15 C14 -0.4(4) . . . . no
C12 C13 C14 Mn3 -62.4(3) . . . . no
C12 C13 C14 C15 -0.5(4) . . . . no
C13 Mn3 P1 Mn1 -136.2(3) . . . . no
C13 Mn3 P1 Mn1 103.1(3) . . . 2_756 no
C13 Mn3 P1 Mn2 -17.4(3) . . . . no
C13 Mn3 C11 C12 -37.66(19) . . . . no
C13 Mn3 C11 C15 80.8(2) . . . . no
C13 Mn3 C12 C11 117.7(3) . . . . no
C13 Mn3 C14 C15 -117.6(3) . . . . no
C13 Mn3 C15 C11 -79.7(2) . . . . no
C13 Mn3 C15 C14 37.79(18) . . . . no
C13 C14 C15 Mn3 -61.5(3) . . . . no
C13 C14 C15 C11 0.5(4) . . . . no
C14 Mn3 P1 Mn1 132.34(19) . . . . no
C14 Mn3 P1 Mn1 11.6(2) . . . 2_756 no
C14 Mn3 P1 Mn2 -108.9(2) . . . . no
C14 Mn3 C11 C12 -80.7(2) . . . . no
C14 Mn3 C11 C15 37.75(19) . . . . no
C14 Mn3 C12 C11 80.1(2) . . . . no
C14 Mn3 C12 C13 -37.6(3) . . . . no
C14 Mn3 C13 C12 117.9(4) . . . . no
C14 Mn3 C15 C11 -117.4(3) . . . . no
C15 Mn3 P1 Mn1 144.90(9) . . . . no
C15 Mn3 P1 Mn1 24.17(9) . . . 2_756 no
C15 Mn3 P1 Mn2 -96.30(10) . . . . no
C15 Mn3 C11 C12 -118.5(2) . . . . no
C15 Mn3 C12 C11 37.32(16) . . . . no
C15 Mn3 C12 C13 -80.4(3) . . . . no
C15 Mn3 C13 C12 80.3(3) . . . . no
C15 Mn3 C13 C14 -37.7(2) . . . . no
C15 Mn3 C14 C13 117.6(3) . . . . no
C15 C11 C12 Mn3 -60.6(3) . . . . no
C15 C11 C12 C13 0.1(4) . . . . no
C16 Mn4 P2 Mn1 -141.28(17) . . . . no
C16 Mn4 P2 Mn2 -21.14(19) . . . 2_756 no
C16 Mn4 P2 Mn2 98.70(18) . . . . no
C16 Mn4 C17 C18 117.7(3) . . . . no
C16 Mn4 C18 C17 -37.9(2) . . . . no
C16 Mn4 C18 C19 80.8(2) . . . . no
C16 Mn4 C19 C18 -80.0(2) . . . . no
C16 Mn4 C19 C20 37.4(2) . . . . no
C16 Mn4 C20 C19 -117.7(4) . . . . no
C16 C17 C18 Mn4 60.55(17) . . . . no
C16 C17 C18 C19 -0.7(3) . . . . no
C17 Mn4 P2 Mn1 -149.29(9) . . . . no
C17 Mn4 P2 Mn2 90.69(10) . . . . no
C17 Mn4 P2 Mn2 -29.15(10) . . . 2_756 no
C17 Mn4 C16 C20 -117.2(3) . . . . no
C17 Mn4 C18 C19 118.7(3) . . . . no
C17 Mn4 C19 C18 -36.8(2) . . . . no
C17 Mn4 C19 C20 80.5(2) . . . . no
C17 Mn4 C20 C16 38.1(3) . . . . no
C17 Mn4 C20 C19 -79.6(2) . . . . no
C17 C16 C20 Mn4 -62.68(18) . . . . no
C17 C16 C20 C19 -0.5(3) . . . . no
C17 C18 C19 Mn4 61.21(17) . . . . no
C17 C18 C19 C20 0.4(3) . . . . no
C18 Mn4 P2 Mn1 175.75(9) . . . . no
C18 Mn4 P2 Mn2 -64.11(10) . . . 2_756 no
C18 Mn4 P2 Mn2 55.73(10) . . . . no
C18 Mn4 C16 C17 37.17(18) . . . . no
C18 Mn4 C16 C20 -80.0(3) . . . . no
C18 Mn4 C17 C16 -117.7(3) . . . . no
C18 Mn4 C19 C20 117.4(3) . . . . no
C18 Mn4 C20 C16 80.4(3) . . . . no
C18 Mn4 C20 C19 -37.3(2) . . . . no
C18 C19 C20 Mn4 61.78(17) . . . . no
C18 C19 C20 C16 0.1(3) . . . . no
C19 Mn4 P2 Mn1 141.64(11) . . . . no
C19 Mn4 P2 Mn2 -98.22(11) . . . 2_756 no
C19 Mn4 P2 Mn2 21.61(13) . . . . no
C19 Mn4 C16 C17 79.3(2) . . . . no
C19 Mn4 C16 C20 -37.8(3) . . . . no
C19 Mn4 C17 C16 -80.9(2) . . . . no
C19 Mn4 C17 C18 36.8(2) . . . . no
C19 Mn4 C18 C17 -118.7(3) . . . . no
C19 Mn4 C20 C16 117.7(4) . . . . no
C20 Mn4 P2 Mn1 137.1(2) . . . . no
C20 Mn4 P2 Mn2 -102.7(2) . . . 2_756 no
C20 Mn4 P2 Mn2 17.1(2) . . . . no
C20 Mn4 C16 C17 117.2(3) . . . . no
C20 Mn4 C17 C16 -37.69(19) . . . . no
C20 Mn4 C17 C18 80.0(2) . . . . no
C20 Mn4 C18 C17 -80.6(2) . . . . no
C20 Mn4 C18 C19 38.1(2) . . . . no
C20 Mn4 C19 C18 -117.4(3) . . . . no
C20 C16 C17 Mn4 62.23(19) . . . . no
C20 C16 C17 C18 0.7(3) . . . . no
C21 Mn3 P1 Mn1 -165.38(9) . . . 2_756 no
C21 Mn3 P1 Mn1 -44.65(10) . . . . no
C21 Mn3 P1 Mn2 74.15(11) . . . . no
C21 Mn3 C11 C12 24.8(2) . . . . no
C21 Mn3 C11 C15 143.26(19) . . . . no
C21 Mn3 C12 C11 -161.99(17) . . . . no
C21 Mn3 C12 C13 80.3(3) . . . . no
C21 Mn3 C13 C12 -102.2(3) . . . . no
C21 Mn3 C13 C14 139.9(2) . . . . no
C21 Mn3 C14 C13 -47.1(3) . . . . no
C21 Mn3 C14 C15 -164.65(16) . . . . no
C21 Mn3 C15 C11 -85.3(3) . . . . no
C21 Mn3 C15 C14 32.1(3) . . . . no
C22 Mn3 P1 Mn1 50.55(16) . . . . no
C22 Mn3 P1 Mn1 -70.18(16) . . . 2_756 no
C22 Mn3 P1 Mn2 169.35(17) . . . . no
C22 Mn3 C11 C12 -142.0(2) . . . . no
C22 Mn3 C11 C15 -23.6(2) . . . . no
C22 Mn3 C12 C11 81.8(4) . . . . no
C22 Mn3 C12 C13 -35.9(5) . . . . no
C22 Mn3 C13 C12 162.0(3) . . . . no
C22 Mn3 C13 C14 44.0(3) . . . . no
C22 Mn3 C14 C13 -141.8(3) . . . . no
C22 Mn3 C14 C15 100.6(2) . . . . no
C22 Mn3 C15 C11 162.34(19) . . . . no
C22 Mn3 C15 C14 -80.22(19) . . . . no
C23 Mn4 P2 Mn1 42.66(11) . . . . no
C23 Mn4 P2 Mn2 -77.37(11) . . . . no
C23 Mn4 P2 Mn2 162.80(10) . . . 2_756 no
C23 Mn4 C16 C17 163.41(18) . . . . no
C23 Mn4 C16 C20 46.3(3) . . . . no
C23 Mn4 C17 C16 -36.0(4) . . . . no
C23 Mn4 C17 C18 81.7(5) . . . . no
C23 Mn4 C18 C17 -145.3(3) . . . . no
C23 Mn4 C18 C19 -26.6(3) . . . . no
C23 Mn4 C19 C18 160.7(2) . . . . no
C23 Mn4 C19 C20 -82.0(2) . . . . no
C23 Mn4 C20 C16 -141.2(3) . . . . no
C23 Mn4 C20 C19 101.2(2) . . . . no
C24 Mn4 P2 Mn1 -51.71(12) . . . . no
C24 Mn4 P2 Mn2 68.43(12) . . . 2_756 no
C24 Mn4 P2 Mn2 -171.73(12) . . . . no
C24 Mn4 C16 C17 -101.0(2) . . . . no
C24 Mn4 C16 C20 141.8(3) . . . . no
C24 Mn4 C17 C16 81.9(2) . . . . no
C24 Mn4 C17 C18 -160.4(3) . . . . no
C24 Mn4 C18 C17 26.9(3) . . . . no
C24 Mn4 C18 C19 145.6(2) . . . . no
C24 Mn4 C19 C18 -80.7(5) . . . . no
C24 Mn4 C19 C20 36.6(5) . . . . no
C24 Mn4 C20 C16 -45.4(3) . . . . no
C24 Mn4 C20 C19 -163.1(2) . . . . no
